data_7213345
loop_
_publ_author_name
'Lorcy, Dominique'
'Gu\'erin, David'
'Boubekeur, Kamal'
'Carlier, Roger'
'Hascoat, Philippe'
'Tallec, Andr\'e'
'Robert, Albert'

_publ_section_title
;
 Electrochemical oxidative coupling of
 1,4-bis(1,4-dithiafulven-6-yl)benzene cyclophanes
;
_journal_issue 16
_journal_name_full 'Journal of the Chemical Society, Perkin Transactions 1'
_journal_page_first 2719
_journal_paper_doi 10.1039/b002596h
_journal_year 2000
_chemical_formula_moiety 'C28 H36 S6'
_chemical_formula_sum 'C28 H36 S6'
_chemical_formula_weight 564.95
_chemical_name_common
;
1,4-(bis 1,4-dithiafulven-6-yl)benzene cyclophane
;
_chemical_name_systematic
; 
 ? 
;
_space_group_IT_number 2
_symmetry_cell_setting triclinic
_symmetry_space_group_name_Hall '-P 1'
_symmetry_space_group_name_H-M 'P -1'
_atom_sites_solution_hydrogens geom
_atom_sites_solution_primary direct
_atom_sites_solution_secondary difmap
_audit_creation_method SHELXL-97
_cell_angle_alpha 88.29(3)
_cell_angle_beta 89.88(3)
_cell_angle_gamma 72.94(3)
_cell_formula_units_Z 4
_cell_length_a 10.510(2)
_cell_length_b 13.225(3)
_cell_length_c 22.293(5)
_cell_measurement_reflns_used 2000
_cell_measurement_temperature 293(2)
_cell_measurement_theta_max 23.62
_cell_measurement_theta_min 1.65
_cell_volume 2960.9(12)
_computing_cell_refinement 'SELECT (Stoe IPDS)'
_computing_data_collection 'EXPOSE (Stoe IPDS)'
_computing_data_reduction 'INTEGRATE (Stoe IPDS)'
_computing_molecular_graphics 'ORTEP (Johnson, 1976)'
_computing_publication_material 'SHELXL-97 (Sheldrick, 1997)'
_computing_structure_refinement 'SHELXL-97 (Sheldrick, 1997)'
_computing_structure_solution 'SHELXS-86 (Sheldrick, 1990)'
_diffrn_ambient_temperature 293(2)
_diffrn_detector_area_resol_mean 6.66
_diffrn_measured_fraction_theta_max 0.870
_diffrn_measurement_device_type 'Stoe IPDS'
_diffrn_measurement_method 'Rotation, \D\f=2\%'
_diffrn_radiation_detector 'area detector'
_diffrn_radiation_monochromator graphite
_diffrn_radiation_source 'fine-focus sealed tube'
_diffrn_radiation_type MoK\a
_diffrn_radiation_wavelength 0.71073
_diffrn_reflns_av_R_equivalents 0.0504
_diffrn_reflns_av_sigmaI/netI 0.1306
_diffrn_reflns_limit_h_max 11
_diffrn_reflns_limit_h_min -11
_diffrn_reflns_limit_k_max 15
_diffrn_reflns_limit_k_min -14
_diffrn_reflns_limit_l_max 25
_diffrn_reflns_limit_l_min -25
_diffrn_reflns_number 17225
_diffrn_reflns_reduction_process 'INTEGRATE (Stoe IPDS)'
_diffrn_reflns_theta_full 23.62
_diffrn_reflns_theta_max 23.62
_diffrn_reflns_theta_min 1.61
_exptl_absorpt_coefficient_mu 0.478
_exptl_absorpt_correction_type none
_exptl_crystal_colour yellow
_exptl_crystal_density_diffrn 1.267
_exptl_crystal_density_meas ?
_exptl_crystal_density_method 'not measured'
_exptl_crystal_description needdle
_exptl_crystal_F_000 1200
_exptl_crystal_size_max 0.21
_exptl_crystal_size_mid 0.10
_exptl_crystal_size_min 0.09
_refine_diff_density_max 0.268
_refine_diff_density_min -0.235
_refine_diff_density_rms 0.045
_refine_ls_extinction_method none
_refine_ls_goodness_of_fit_ref 0.829
_refine_ls_hydrogen_treatment mixed
_refine_ls_matrix_type full
_refine_ls_number_parameters 610
_refine_ls_number_reflns 7734
_refine_ls_number_restraints 27
_refine_ls_restrained_S_all 0.845
_refine_ls_R_factor_all 0.1430
_refine_ls_R_factor_gt 0.0532
_refine_ls_shift/su_max 0.001
_refine_ls_shift/su_mean 0.000
_refine_ls_structure_factor_coef Fsqd
_refine_ls_weighting_details 'calc w=1/[\s^2^(Fo^2^)+(0.0561P)^2^+0.0000P] where P=(Fo^2^+2Fc^2^)/3'
_refine_ls_weighting_scheme calc
_refine_ls_wR_factor_gt 0.1056
_refine_ls_wR_factor_ref 0.1232
_reflns_number_gt 3147
_reflns_number_total 7734
_reflns_threshold_expression >2sigma(I)
_cod_data_source_file b002596hsup1.cif
_cod_data_source_block ph80i2
_cod_depositor_comments
;
The following automatic conversions were performed:
'_atom_site_symetry_multiplicity' tag replaced with
'_atom_site_symmetry_multiplicity'.

Automatic conversion script
Id: cif_correct_tags 1440 2010-10-19 06:21:57Z saulius 

The following automatic conversions were performed:

'_symmetry_cell_setting' value 'Triclinic' changed to 'triclinic'
according to /home/saulius/struct/CIF-dictionaries/cif_core.dic
dictionary named 'cif_core.dic' version 2.4.2 from 2011-04-26.

Automatic conversion script
Id: cif_fix_values 1891 2012-01-12 08:04:46Z andrius 

The following automatic conversions were performed:

'_exptl_crystal_density_meas' value 'not measured' was changed to '?'
- the value is perceived as not measured.

Automatic conversion script
Id: cif_fix_values 3008 2015-01-20 13:52:24Z robertas 
;
_cod_original_cell_volume 2960.8(10)
_cod_original_sg_symbol_H-M P-1
_cod_database_code 7213345

loop_
_symmetry_equiv_pos_as_xyz
'x, y, z'
'-x, -y, -z'

loop_
_atom_site_label
_atom_site_type_symbol
_atom_site_fract_x
_atom_site_fract_y
_atom_site_fract_z
_atom_site_U_iso_or_equiv
_atom_site_adp_type
_atom_site_occupancy
_atom_site_symmetry_multiplicity
_atom_site_calc_flag
_atom_site_refinement_flags
_atom_site_disorder_assembly
_atom_site_disorder_group
S1A S 0.93079(15) 0.44133(10) 0.14646(6) 0.0720(5) Uani 1 1 d . . .
S2A S 1.03365(16) 0.61603(11) 0.11164(7) 0.0862(5) Uani 1 1 d . . .
S3A S 0.29096(17) 0.53722(13) 0.44548(7) 0.0916(5) Uani 1 1 d . . .
S4A S 0.54821(16) 0.39459(11) 0.41144(7) 0.0853(5) Uani 1 1 d . . .
S5A S 0.5491(2) 0.23816(13) 0.51223(9) 0.1249(7) Uani 1 1 d . . .
S6A S 1.09785(18) 0.29446(13) 0.05755(7) 0.0953(6) Uani 1 1 d . . .
S1B S 0.55600(14) 0.10449(10) 0.06724(6) 0.0712(5) Uani 1 1 d . . .
S2B S 0.80263(16) -0.00352(11) 0.00754(7) 0.0865(5) Uani 1 1 d . . .
S3B S 0.0983(2) -0.28124(13) 0.28475(10) 0.1146(7) Uani 1 1 d . . .
S4B S 0.22494(17) -0.11488(11) 0.29975(8) 0.0889(5) Uani 1 1 d . . .
S5B S 0.1037(3) -0.05509(19) 0.41925(10) 0.1479(8) Uani 1 1 d . D .
S6B S 0.56257(15) 0.32027(10) 0.02538(7) 0.0765(5) Uani 1 1 d . . .
C1A C 0.9267(5) 0.5724(4) 0.1595(2) 0.0630(15) Uani 1 1 d . . .
C2A C 0.8499(6) 0.6362(4) 0.1994(3) 0.0665(16) Uani 1 1 d . . .
H2A H 0.8604 0.7036 0.1998 0.080 Uiso 1 1 calc R . .
C3A C 0.7544(5) 0.6194(4) 0.2418(2) 0.0597(15) Uani 1 1 d . . .
C4A C 0.6710(6) 0.7058(4) 0.2700(3) 0.0766(18) Uani 1 1 d . . .
H4A H 0.6807 0.7724 0.2615 0.092 Uiso 1 1 calc R . .
C5A C 0.5765(6) 0.6973(4) 0.3090(3) 0.0791(18) Uani 1 1 d . . .
H5A H 0.5248 0.7582 0.3270 0.095 Uiso 1 1 calc R . .
C6A C 0.5530(5) 0.6014(4) 0.3237(2) 0.0588(14) Uani 1 1 d . . .
C7A C 0.6383(6) 0.5140(4) 0.2963(2) 0.0739(17) Uani 1 1 d . . .
H7A H 0.6293 0.4473 0.3053 0.089 Uiso 1 1 calc R . .
C8A C 0.7340(6) 0.5225(4) 0.2569(2) 0.0714(17) Uani 1 1 d . . .
H8A H 0.7875 0.4616 0.2395 0.086 Uiso 1 1 calc R . .
C9A C 0.4464(6) 0.5972(5) 0.3641(2) 0.0739(17) Uani 1 1 d . . .
H9A H 0.3761 0.6592 0.3651 0.089 Uiso 1 1 calc R . .
C10A C 0.4327(5) 0.5187(4) 0.4001(2) 0.0681(16) Uani 1 1 d . . .
C11A C 0.3471(7) 0.4199(5) 0.4864(3) 0.0837(19) Uani 1 1 d . . .
C12A C 0.4644(7) 0.3542(4) 0.4723(2) 0.0783(18) Uani 1 1 d . . .
C13A C 0.5679(11) 0.1374(6) 0.4575(4) 0.167(4) Uani 1 1 d . . .
H13A H 0.6193 0.1533 0.4242 0.200 Uiso 1 1 calc R . .
H13B H 0.6189 0.0702 0.4756 0.200 Uiso 1 1 calc R . .
C14A C 0.4415(10) 0.1257(6) 0.4334(4) 0.153(3) Uani 1 1 d D B .
H14A H 0.3900 0.1922 0.4147 0.184 Uiso 1 1 calc R . .
H14B H 0.3897 0.1086 0.4661 0.184 Uiso 1 1 calc R . .
C15A C 0.4681(12) 0.0375(7) 0.3867(4) 0.213(5) Uani 1 1 d D . .
H15A H 0.5415 -0.0219 0.4007 0.255 Uiso 1 1 calc R A 1
H15B H 0.3900 0.0131 0.3835 0.255 Uiso 1 1 calc R A 1
C16A C 0.5017(13) 0.0749(10) 0.3238(6) 0.161(5) Uiso 0.70 1 d PD B 1
H16A H 0.4270 0.0826 0.2968 0.193 Uiso 0.70 1 calc PR B 1
H16B H 0.5174 0.1433 0.3264 0.193 Uiso 0.70 1 calc PR B 1
C160 C 0.595(3) 0.051(4) 0.3579(13) 0.30(3) Uiso 0.30 1 d PD B 2
H16C H 0.5886 0.1254 0.3533 0.360 Uiso 0.30 1 calc PR B 2
H16D H 0.6716 0.0170 0.3832 0.360 Uiso 0.30 1 calc PR B 2
C17A C 0.6105(11) 0.0047(7) 0.3019(5) 0.195(4) Uani 1 1 d D . .
H17A H 0.5849 -0.0545 0.2867 0.234 Uiso 1 1 calc R B 1
H17B H 0.6732 -0.0222 0.3346 0.234 Uiso 1 1 calc R B 1
C18A C 0.6832(13) 0.0501(8) 0.2503(4) 0.196(5) Uani 1 1 d D B .
H18A H 0.6211 0.0764 0.2173 0.235 Uiso 1 1 calc R . .
H18B H 0.7088 0.1095 0.2653 0.235 Uiso 1 1 calc R . .
C19A C 0.7920(13) -0.0214(8) 0.2295(5) 0.211(5) Uani 1 1 d D . .
H19A H 0.7649 -0.0781 0.2118 0.253 Uiso 1 1 calc R B .
H19B H 0.8503 -0.0519 0.2632 0.253 Uiso 1 1 calc R . .
C20A C 0.8732(11) 0.0233(9) 0.1817(5) 0.195(5) Uani 1 1 d . B .
H20A H 0.9279 -0.0370 0.1605 0.235 Uiso 1 1 calc R . .
H20B H 0.8091 0.0654 0.1527 0.235 Uiso 1 1 calc R . .
C21A C 0.9559(11) 0.0838(8) 0.1967(4) 0.178(4) Uani 1 1 d . . .
H21A H 1.0164 0.0462 0.2282 0.213 Uiso 1 1 calc R B .
H21B H 0.9015 0.1495 0.2130 0.213 Uiso 1 1 calc R . .
C22A C 1.0354(8) 0.1094(7) 0.1468(4) 0.128(3) Uani 1 1 d . B .
H22A H 0.9755 0.1479 0.1153 0.154 Uiso 1 1 calc R . .
H22B H 1.0903 0.0441 0.1303 0.154 Uiso 1 1 calc R . .
C23A C 1.1257(9) 0.1762(5) 0.1662(3) 0.123(3) Uani 1 1 d . . .
H23A H 1.0717 0.2391 0.1854 0.148 Uiso 1 1 calc R B .
H23B H 1.1901 0.1355 0.1955 0.148 Uiso 1 1 calc R . .
C24A C 1.1974(7) 0.2083(5) 0.1151(4) 0.109(2) Uani 1 1 d . B .
H24A H 1.2504 0.1446 0.0962 0.131 Uiso 1 1 calc R . .
H24B H 1.2587 0.2432 0.1311 0.131 Uiso 1 1 calc R . .
C25A C 1.0540(5) 0.4192(4) 0.0910(2) 0.0685(16) Uani 1 1 d . . .
C26A C 1.1020(6) 0.4979(4) 0.0747(2) 0.0700(16) Uani 1 1 d . . .
C27A C 0.2569(7) 0.3998(5) 0.5364(3) 0.119(2) Uani 1 1 d . . .
H27A H 0.1770 0.4581 0.5374 0.178 Uiso 1 1 calc R . .
H27B H 0.3025 0.3926 0.5742 0.178 Uiso 1 1 calc R . .
H27C H 0.2344 0.3359 0.5289 0.178 Uiso 1 1 calc R . .
C28A C 1.2047(6) 0.4992(4) 0.0286(2) 0.0907(19) Uani 1 1 d . . .
H28A H 1.2172 0.5682 0.0260 0.136 Uiso 1 1 calc R . .
H28B H 1.1757 0.4824 -0.0097 0.136 Uiso 1 1 calc R . .
H28C H 1.2872 0.4478 0.0397 0.136 Uiso 1 1 calc R . .
C1B C 0.6727(5) -0.0175(4) 0.0523(2) 0.0649(16) Uani 1 1 d . . .
C2B C 0.6650(6) -0.1129(5) 0.0701(2) 0.0733(17) Uani 1 1 d . . .
H2B H 0.7348 -0.1691 0.0572 0.088 Uiso 1 1 calc R . .
C3B C 0.5675(6) -0.1439(4) 0.1059(2) 0.0656(16) Uani 1 1 d . . .
C4B C 0.5662(7) -0.2494(5) 0.1071(3) 0.0816(19) Uani 1 1 d . . .
H4B H 0.6301 -0.2980 0.0852 0.098 Uiso 1 1 calc R . .
C5B C 0.4765(8) -0.2840(4) 0.1384(3) 0.0823(19) Uani 1 1 d . . .
H5B H 0.4791 -0.3547 0.1367 0.099 Uiso 1 1 calc R . .
C6B C 0.3807(7) -0.2168(5) 0.1732(3) 0.0734(17) Uani 1 1 d . . .
C7B C 0.3812(6) -0.1116(4) 0.1740(3) 0.0842(19) Uani 1 1 d . . .
H7B H 0.3193 -0.0641 0.1973 0.101 Uiso 1 1 calc R . .
C8B C 0.4705(7) -0.0774(4) 0.1413(3) 0.0820(19) Uani 1 1 d . . .
H8B H 0.4668 -0.0063 0.1425 0.098 Uiso 1 1 calc R . .
C9B C 0.2854(7) -0.2561(4) 0.2061(3) 0.087(2) Uani 1 1 d . . .
H9B H 0.2719 -0.3169 0.1909 0.105 Uiso 1 1 calc R . .
C10B C 0.2133(6) -0.2201(4) 0.2548(3) 0.0787(18) Uani 1 1 d . . .
C11B C 0.0610(7) -0.2120(6) 0.3484(3) 0.103(2) Uani 1 1 d . . .
C12B C 0.1180(7) -0.1337(5) 0.3567(3) 0.095(2) Uani 1 1 d . . .
C13B C -0.0248(13) 0.0670(9) 0.3850(5) 0.258(6) Uani 1 1 d D . .
H13C H -0.0158 0.0770 0.3421 0.310 Uiso 1 1 calc R C 3
H13D H -0.1161 0.0727 0.3957 0.310 Uiso 1 1 calc R C 3
C14B C 0.038(3) 0.1296(15) 0.4218(12) 0.339(18) Uiso 0.60 1 d PD D 3
H14C H 0.0361 0.1089 0.4638 0.407 Uiso 0.60 1 calc PR D 3
H14D H 0.1299 0.1177 0.4101 0.407 Uiso 0.60 1 calc PR D 3
C140 C -0.089(3) 0.1688(17) 0.4055(15) 0.230(14) Uiso 0.40 1 d PD D 4
H14E H -0.1637 0.1982 0.3784 0.276 Uiso 0.40 1 calc PR D 4
H14F H -0.1269 0.1581 0.4440 0.276 Uiso 0.40 1 calc PR D 4
C15B C -0.0363(15) 0.2416(13) 0.4126(8) 0.311(8) Uani 1 1 d D . .
H15C H -0.1298 0.2474 0.4073 0.374 Uiso 1 1 calc R D 3
H15D H -0.0280 0.2789 0.4485 0.374 Uiso 1 1 calc R D 3
C16B C 0.0057(15) 0.2920(8) 0.3630(5) 0.258(8) Uani 1 1 d D D .
H16E H -0.0712 0.3257 0.3379 0.310 Uiso 1 1 calc R E 5
H16F H 0.0666 0.2384 0.3395 0.310 Uiso 1 1 calc R E 5
C17B C 0.070(2) 0.3702(16) 0.3780(7) 0.133(9) Uiso 0.50 1 d PD D 5
H17C H 0.1515 0.3374 0.4004 0.159 Uiso 0.50 1 calc PR D 5
H17D H 0.0120 0.4240 0.4023 0.159 Uiso 0.50 1 calc PR D 5
C170 C 0.023(3) 0.3926(16) 0.3682(10) 0.189(14) Uiso 0.50 1 d PD D 6
H17E H 0.0679 0.3949 0.4059 0.227 Uiso 0.50 1 calc PR D 6
H17F H -0.0634 0.4451 0.3690 0.227 Uiso 0.50 1 calc PR D 6
C18B C 0.1020(9) 0.4201(6) 0.3181(3) 0.146(3) Uani 1 1 d D . .
H18C H 0.0375 0.4164 0.2878 0.175 Uiso 1 1 calc R D 5
H18D H 0.0941 0.4941 0.3237 0.175 Uiso 1 1 calc R D 5
C19B C 0.2315(8) 0.3678(6) 0.2979(3) 0.118(2) Uani 1 1 d D D .
H19C H 0.2350 0.2952 0.2904 0.142 Uiso 1 1 calc R . .
H19D H 0.2930 0.3658 0.3306 0.142 Uiso 1 1 calc R . .
C20B C 0.2826(7) 0.4105(5) 0.2437(3) 0.103(2) Uani 1 1 d . . .
H20C H 0.2208 0.4137 0.2110 0.123 Uiso 1 1 calc R D .
H20D H 0.2812 0.4827 0.2514 0.123 Uiso 1 1 calc R . .
C21B C 0.4178(7) 0.3529(5) 0.2231(3) 0.103(2) Uani 1 1 d . D .
H21C H 0.4219 0.2793 0.2188 0.123 Uiso 1 1 calc R . .
H21D H 0.4809 0.3554 0.2543 0.123 Uiso 1 1 calc R . .
C22B C 0.4624(7) 0.3919(4) 0.1656(3) 0.096(2) Uani 1 1 d . . .
H22C H 0.4547 0.4665 0.1689 0.116 Uiso 1 1 calc R D .
H22D H 0.4031 0.3854 0.1336 0.116 Uiso 1 1 calc R . .
C23B C 0.6046(7) 0.3335(5) 0.1485(3) 0.096(2) Uani 1 1 d . D .
H23C H 0.6648 0.3485 0.1774 0.116 Uiso 1 1 calc R . .
H23D H 0.6159 0.2580 0.1510 0.116 Uiso 1 1 calc R . .
C24B C 0.6430(6) 0.3614(4) 0.0874(3) 0.0933(19) Uani 1 1 d . . .
H24C H 0.7383 0.3306 0.0834 0.112 Uiso 1 1 calc R D .
H24D H 0.6246 0.4376 0.0842 0.112 Uiso 1 1 calc R . .
C25B C 0.6389(5) 0.1824(4) 0.0275(2) 0.0597(14) Uani 1 1 d . . .
C26B C 0.7510(6) 0.1331(4) -0.0007(2) 0.0645(15) Uani 1 1 d . D .
C27B C -0.0355(8) -0.2386(5) 0.3925(4) 0.150(3) Uani 1 1 d . . .
H27D H -0.0658 -0.2947 0.3772 0.224 Uiso 1 1 calc R . .
H27E H -0.1103 -0.1772 0.3977 0.224 Uiso 1 1 calc R . .
H27F H 0.0084 -0.2607 0.4304 0.224 Uiso 1 1 calc R . .
C28B C 0.8370(6) 0.1823(4) -0.0379(2) 0.0860(18) Uani 1 1 d . . .
H28D H 0.9113 0.1278 -0.0527 0.129 Uiso 1 1 calc R D .
H28E H 0.8687 0.2289 -0.0138 0.129 Uiso 1 1 calc R . .
H28F H 0.7860 0.2218 -0.0711 0.129 Uiso 1 1 calc R . .

loop_
_atom_site_aniso_label
_atom_site_aniso_U_11
_atom_site_aniso_U_22
_atom_site_aniso_U_33
_atom_site_aniso_U_23
_atom_site_aniso_U_13
_atom_site_aniso_U_12
S1A 0.0759(11) 0.0698(9) 0.0781(10) -0.0174(8) 0.0206(9) -0.0326(8)
S2A 0.0830(13) 0.0721(10) 0.1040(13) 0.0096(9) 0.0248(10) -0.0249(9)
S3A 0.0780(13) 0.1100(13) 0.0848(12) 0.0006(10) 0.0164(10) -0.0247(10)
S4A 0.0953(13) 0.0750(10) 0.0860(12) -0.0049(8) 0.0181(10) -0.0255(9)
S5A 0.174(2) 0.0882(13) 0.1104(15) 0.0092(11) -0.0032(14) -0.0358(13)
S6A 0.1025(14) 0.1052(12) 0.0832(12) -0.0368(10) 0.0231(11) -0.0353(11)
S1B 0.0627(11) 0.0665(9) 0.0812(11) -0.0130(8) 0.0099(8) -0.0129(8)
S2B 0.0832(13) 0.0781(10) 0.0888(12) -0.0147(9) 0.0270(10) -0.0081(9)
S3B 0.1049(15) 0.0976(12) 0.1559(19) 0.0037(12) 0.0043(14) -0.0533(11)
S4B 0.0932(13) 0.0732(10) 0.1039(13) 0.0007(9) 0.0019(11) -0.0305(9)
S5B 0.163(2) 0.1641(19) 0.1185(17) -0.0180(15) 0.0172(15) -0.0503(17)
S6B 0.0742(12) 0.0704(10) 0.0807(11) -0.0107(8) 0.0058(9) -0.0136(8)
C1A 0.062(4) 0.062(3) 0.067(4) 0.006(3) 0.003(3) -0.021(3)
C2A 0.070(4) 0.054(3) 0.080(4) 0.004(3) 0.004(4) -0.024(3)
C3A 0.063(4) 0.057(4) 0.061(4) -0.002(3) 0.005(3) -0.019(3)
C4A 0.091(5) 0.047(4) 0.090(5) -0.003(3) 0.031(4) -0.019(3)
C5A 0.098(5) 0.053(4) 0.075(4) -0.004(3) 0.023(4) -0.004(4)
C6A 0.051(4) 0.068(4) 0.056(4) -0.002(3) 0.004(3) -0.015(3)
C7A 0.094(5) 0.063(4) 0.073(4) -0.016(3) 0.020(4) -0.035(4)
C8A 0.085(5) 0.061(4) 0.072(4) -0.022(3) 0.028(4) -0.026(3)
C9A 0.070(5) 0.083(4) 0.057(4) -0.002(3) 0.003(4) -0.005(4)
C10A 0.065(4) 0.081(4) 0.058(4) -0.004(3) 0.005(3) -0.021(3)
C11A 0.095(5) 0.091(5) 0.077(5) -0.015(4) 0.010(4) -0.045(4)
C12A 0.111(6) 0.075(4) 0.057(4) -0.002(3) 0.000(4) -0.041(4)
C13A 0.228(12) 0.098(6) 0.168(9) 0.011(5) 0.021(8) -0.040(7)
C14A 0.208(11) 0.133(7) 0.149(8) -0.003(6) -0.026(7) -0.097(7)
C15A 0.332(16) 0.192(9) 0.167(9) -0.045(8) 0.080(9) -0.156(10)
C17A 0.225(12) 0.166(8) 0.192(11) -0.043(8) 0.049(9) -0.052(8)
C18A 0.279(15) 0.157(9) 0.114(8) 0.034(7) 0.025(8) -0.008(9)
C19A 0.269(16) 0.178(10) 0.161(10) 0.043(8) 0.002(10) -0.032(10)
C20A 0.168(11) 0.274(12) 0.182(11) 0.113(9) -0.040(8) -0.136(9)
C21A 0.137(10) 0.233(11) 0.120(8) 0.058(8) -0.005(8) 0.006(8)
C22A 0.085(6) 0.181(8) 0.103(6) 0.022(6) 0.008(5) -0.016(6)
C23A 0.122(8) 0.102(5) 0.110(7) -0.025(5) -0.024(6) 0.027(5)
C24A 0.080(5) 0.084(5) 0.157(7) -0.049(5) -0.004(5) -0.008(4)
C25A 0.064(4) 0.086(4) 0.064(4) -0.010(3) 0.012(3) -0.033(3)
C26A 0.054(4) 0.088(4) 0.064(4) 0.005(3) 0.008(3) -0.015(3)
C27A 0.138(7) 0.152(6) 0.083(5) -0.011(4) 0.022(5) -0.068(5)
C28A 0.077(5) 0.104(4) 0.083(4) 0.014(3) 0.024(4) -0.015(4)
C1B 0.071(4) 0.065(4) 0.060(4) -0.012(3) -0.001(3) -0.022(3)
C2B 0.079(5) 0.072(4) 0.067(4) -0.020(3) 0.009(4) -0.018(4)
C3B 0.084(5) 0.047(4) 0.065(4) -0.010(3) -0.012(4) -0.018(4)
C4B 0.101(6) 0.067(5) 0.073(4) -0.018(3) 0.005(4) -0.019(4)
C5B 0.114(6) 0.052(4) 0.079(5) -0.016(4) -0.007(4) -0.022(4)
C6B 0.086(5) 0.065(5) 0.077(4) 0.004(4) -0.017(4) -0.035(4)
C7B 0.091(5) 0.058(4) 0.104(5) -0.003(3) 0.014(4) -0.023(4)
C8B 0.096(5) 0.052(4) 0.099(5) -0.006(3) 0.021(4) -0.022(4)
C9B 0.107(6) 0.062(4) 0.097(5) -0.005(4) -0.012(5) -0.031(4)
C10B 0.080(5) 0.060(4) 0.104(5) 0.017(4) -0.021(4) -0.035(3)
C11B 0.080(6) 0.092(5) 0.129(7) 0.034(5) 0.007(5) -0.017(4)
C12B 0.092(6) 0.092(5) 0.091(5) 0.013(4) -0.003(4) -0.015(4)
C13B 0.273(14) 0.256(12) 0.231(12) -0.158(11) 0.002(11) -0.040(11)
C15B 0.251(16) 0.38(2) 0.35(2) -0.075(18) 0.164(16) -0.162(17)
C16B 0.335(19) 0.178(10) 0.241(14) 0.030(9) 0.145(13) -0.046(11)
C18B 0.132(8) 0.183(8) 0.119(7) -0.001(6) 0.039(6) -0.041(6)
C19B 0.123(7) 0.157(6) 0.078(5) -0.013(5) 0.012(5) -0.044(6)
C20B 0.120(7) 0.102(5) 0.086(5) -0.020(4) 0.023(5) -0.029(5)
C21B 0.106(6) 0.119(5) 0.094(5) -0.022(4) -0.002(5) -0.048(5)
C22B 0.105(6) 0.093(4) 0.100(6) -0.011(4) 0.026(5) -0.042(4)
C23B 0.102(6) 0.108(5) 0.093(5) -0.024(4) -0.003(4) -0.050(4)
C24B 0.092(5) 0.098(4) 0.098(5) -0.018(4) 0.020(4) -0.039(4)
C25B 0.055(4) 0.071(4) 0.057(3) -0.004(3) 0.004(3) -0.024(3)
C26B 0.057(4) 0.081(4) 0.052(4) -0.005(3) 0.000(3) -0.015(3)
C27B 0.109(7) 0.158(7) 0.178(8) 0.054(6) 0.026(6) -0.041(5)
C28B 0.077(5) 0.094(4) 0.082(4) -0.010(3) 0.016(4) -0.018(4)

loop_
_atom_type_symbol
_atom_type_description
_atom_type_scat_dispersion_real
_atom_type_scat_dispersion_imag
_atom_type_scat_source
C C 0.0033 0.0016 'International Tables Vol C Tables 4.2.6.8 and 6.1.1.4'
H H 0.0000 0.0000 'International Tables Vol C Tables 4.2.6.8 and 6.1.1.4'
S S 0.1246 0.1234 'International Tables Vol C Tables 4.2.6.8 and 6.1.1.4'

loop_
_geom_angle_atom_site_label_1
_geom_angle_atom_site_label_2
_geom_angle_atom_site_label_3
_geom_angle
C1A S1A C25A 96.1(3)
C26A S2A C1A 97.9(3)
C11A S3A C10A 96.5(3)
C10A S4A C12A 95.9(3)
C12A S5A C13A 103.2(3)
C25A S6A C24A 102.8(3)
C25B S1B C1B 95.8(3)
C26B S2B C1B 98.0(3)
C11B S3B C10B 98.3(4)
C12B S4B C10B 96.7(3)
C12B S5B C13B 96.4(3)
C25B S6B C24B 101.7(3)
C2A C1A S2A 121.7(4)
C2A C1A S1A 126.2(4)
S2A C1A S1A 112.1(3)
C1A C2A C3A 131.7(5)
C4A C3A C8A 115.3(5)
C4A C3A C2A 119.0(5)
C8A C3A C2A 125.7(5)
C5A C4A C3A 122.7(5)
C4A C5A C6A 122.8(5)
C5A C6A C7A 114.6(5)
C5A C6A C9A 120.7(5)
C7A C6A C9A 124.7(5)
C8A C7A C6A 122.6(5)
C7A C8A C3A 121.9(5)
C10A C9A C6A 130.5(5)
C9A C10A S4A 126.6(5)
C9A C10A S3A 120.4(4)
S4A C10A S3A 112.9(3)
C12A C11A C27A 125.0(6)
C12A C11A S3A 118.0(5)
C27A C11A S3A 117.0(5)
C11A C12A S5A 126.0(5)
C11A C12A S4A 116.3(5)
S5A C12A S4A 117.4(4)
C14A C13A S5A 115.2(7)
C13A C14A C15A 111.3(9)
C160 C15A C16A 46.0(15)
C160 C15A C14A 99.9(12)
C16A C15A C14A 112.9(8)
C17A C16A C15A 110.4(10)
C17A C160 C15A 108.5(18)
C16A C17A C160 52.1(17)
C16A C17A C18A 114.8(10)
C160 C17A C18A 119.3(16)
C19A C18A C17A 113.5(9)
C18A C19A C20A 114.9(10)
C21A C20A C19A 122.9(11)
C20A C21A C22A 115.4(11)
C21A C22A C23A 113.1(9)
C24A C23A C22A 112.7(7)
C23A C24A S6A 117.2(5)
C26A C25A S1A 118.6(4)
C26A C25A S6A 124.5(4)
S1A C25A S6A 116.8(3)
C25A C26A C28A 128.6(5)
C25A C26A S2A 115.2(4)
C28A C26A S2A 116.1(4)
C2B C1B S2B 121.4(4)
C2B C1B S1B 126.0(5)
S2B C1B S1B 112.5(3)
C1B C2B C3B 131.3(5)
C8B C3B C4B 114.6(6)
C8B C3B C2B 125.9(5)
C4B C3B C2B 119.5(6)
C5B C4B C3B 123.0(6)
C4B C5B C6B 121.7(6)
C5B C6B C7B 116.7(7)
C5B C6B C9B 120.4(6)
C7B C6B C9B 122.9(6)
C8B C7B C6B 121.1(6)
C7B C8B C3B 123.0(5)
C10B C9B C6B 131.1(6)
C9B C10B S3B 121.9(5)
C9B C10B S4B 126.9(5)
S3B C10B S4B 111.1(4)
C12B C11B C27B 123.4(7)
C12B C11B S3B 117.6(6)
C27B C11B S3B 119.0(6)
C11B C12B S5B 127.2(6)
C11B C12B S4B 116.0(5)
S5B C12B S4B 116.7(5)
C140 C13B C14B 55.0(15)
C140 C13B S5B 134.1(16)
C14B C13B S5B 86.4(10)
C15B C14B C13B 108.2(16)
C15B C140 C13B 126(2)
C140 C15B C16B 121(2)
C140 C15B C14B 57.8(16)
C16B C15B C14B 114.5(16)
C170 C16B C15B 120.5(13)
C170 C16B C17B 21.8(17)
C15B C16B C17B 114.9(13)
C16B C17B C18B 107.2(12)
C16B C170 C18B 112.7(14)
C19B C18B C170 130.7(13)
C19B C18B C17B 111.7(11)
C170 C18B C17B 20.3(16)
C18B C19B C20B 119.0(7)
C21B C20B C19B 117.6(6)
C20B C21B C22B 116.6(6)
C21B C22B C23B 114.2(6)
C24B C23B C22B 114.3(6)
C23B C24B S6B 116.5(4)
C26B C25B S1B 117.9(4)
C26B C25B S6B 125.1(4)
S1B C25B S6B 116.9(3)
C25B C26B C28B 127.5(5)
C25B C26B S2B 115.8(5)
C28B C26B S2B 116.7(4)

loop_
_geom_bond_atom_site_label_1
_geom_bond_atom_site_label_2
_geom_bond_distance
S1A C1A 1.754(5)
S1A C25A 1.756(5)
S2A C26A 1.747(5)
S2A C1A 1.753(5)
S3A C11A 1.722(6)
S3A C10A 1.759(6)
S4A C10A 1.744(5)
S4A C12A 1.769(6)
S5A C12A 1.749(6)
S5A C13A 1.801(9)
S6A C25A 1.765(5)
S6A C24A 1.805(7)
S1B C25B 1.754(5)
S1B C1B 1.758(5)
S2B C26B 1.732(5)
S2B C1B 1.739(6)
S3B C11B 1.695(8)
S3B C10B 1.760(6)
S4B C12B 1.754(7)
S4B C10B 1.772(6)
S5B C12B 1.744(7)
S5B C13B 1.914(12)
S6B C25B 1.763(5)
S6B C24B 1.801(6)
C1A C2A 1.342(6)
C2A C3A 1.437(7)
C3A C4A 1.385(6)
C3A C8A 1.392(6)
C4A C5A 1.346(7)
C5A C6A 1.391(7)
C6A C7A 1.395(6)
C6A C9A 1.449(7)
C7A C8A 1.362(6)
C9A C10A 1.334(7)
C11A C12A 1.326(7)
C11A C27A 1.530(8)
C13A C14A 1.486(10)
C14A C15A 1.549(10)
C15A C160 1.535(19)
C15A C16A 1.548(11)
C16A C17A 1.344(10)
C160 C17A 1.393(18)
C17A C18A 1.579(10)
C18A C19A 1.344(10)
C19A C20A 1.573(13)
C20A C21A 1.390(12)
C21A C22A 1.480(11)
C22A C23A 1.543(10)
C23A C24A 1.484(9)
C25A C26A 1.325(7)
C26A C28A 1.492(7)
C1B C2B 1.337(7)
C2B C3B 1.442(7)
C3B C8B 1.395(7)
C3B C4B 1.399(7)
C4B C5B 1.347(7)
C5B C6B 1.385(7)
C6B C7B 1.393(7)
C6B C9B 1.445(8)
C7B C8B 1.359(7)
C9B C10B 1.339(8)
C11B C12B 1.356(8)
C11B C27B 1.517(9)
C13B C140 1.407(18)
C13B C14B 1.468(18)
C14B C15B 1.466(13)
C140 C15B 1.26(3)
C15B C16B 1.410(14)
C16B C170 1.404(16)
C16B C17B 1.440(15)
C17B C18B 1.549(14)
C170 C18B 1.487(15)
C18B C19B 1.414(8)
C19B C20B 1.483(8)
C20B C21B 1.482(8)
C21B C22B 1.492(8)
C22B C23B 1.521(7)
C23B C24B 1.485(7)
C25B C26B 1.333(6)
C26B C28B 1.496(7)
